data_1575800
loop_
_publ_author_name
'Walker, Joseph W.'
'Chowdhury, Tajrian'
'Rosair, Georgina M.'
'Farnaby, Joy H.'
'Mansell, Stephen M.'
'McIntosh, Ruaraidh D.'

_publ_section_title
;
 Heteroleptic tethered NHC rare earth initiators for the ring opening
 polymerisation of <i>rac</i>-lactide.
;
_journal_issue 39
_journal_name_full 'Dalton transactions (Cambridge, England : 2003)'
_journal_page_first 14937
_journal_page_last 14946
_journal_paper_doi 10.1039/d5dt01352f
_journal_volume 54
_journal_year 2025
_chemical_formula_moiety 'C31 H53 La N4 Si4'
_chemical_formula_sum 'C31 H53 La N4 Si4'
_chemical_formula_weight 733.04
_space_group_crystal_system orthorhombic
_space_group_IT_number 29
_space_group_name_Hall 'P 2c -2ac'
_space_group_name_H-M_alt 'P c a 21'
_atom_sites_solution_hydrogens geom
_atom_sites_solution_primary dual
_audit_creation_date 2024-09-01
_audit_creation_method
;
Olex2 1.2
(compiled 2018.05.29 svn.r3508 for OlexSys, GUI svn.r5506)
;
_audit_update_record
;
2025-08-11 deposited with the CCDC.	2025-09-16 downloaded from the CCDC.
;
_cell_angle_alpha 90
_cell_angle_beta 90
_cell_angle_gamma 90
_cell_formula_units_Z 4
_cell_length_a 12.9434(2)
_cell_length_b 16.4994(2)
_cell_length_c 16.8840(2)
_cell_measurement_reflns_used 9915
_cell_measurement_temperature 100.0
_cell_measurement_theta_max 74.316
_cell_measurement_theta_min 6.812
_cell_volume 3605.72(8)
_computing_cell_refinement 'SAINT V8.40B (?, 2016)'
_computing_data_collection 'Bruker Apex4 v2022.10-0 (Bruker, 2022)'
_computing_data_reduction 'SAINT V8.40B (?, 2016)'
_computing_molecular_graphics 'Olex2 (Dolomanov et al., 2009)'
_computing_publication_material 'Olex2 (Dolomanov et al., 2009)'
_computing_structure_refinement 'ShelXL (Sheldrick, 2015)'
_computing_structure_solution 'XT (Sheldrick, 2015)'
_diffrn_ambient_temperature 100.0
_diffrn_measured_fraction_theta_full 1.000
_diffrn_measured_fraction_theta_max 0.956
_diffrn_measurement_device_type 'Bruker D8 Venture'
_diffrn_radiation_type CuK\a
_diffrn_radiation_wavelength 1.54178
_diffrn_reflns_av_R_equivalents 0.0737
_diffrn_reflns_av_unetI/netI 0.0354
_diffrn_reflns_Laue_measured_fraction_full 1.000
_diffrn_reflns_Laue_measured_fraction_max 0.956
_diffrn_reflns_limit_h_max 15
_diffrn_reflns_limit_h_min -15
_diffrn_reflns_limit_k_max 20
_diffrn_reflns_limit_k_min -20
_diffrn_reflns_limit_l_max 20
_diffrn_reflns_limit_l_min -20
_diffrn_reflns_number 80345
_diffrn_reflns_point_group_measured_fraction_full 1.000
_diffrn_reflns_point_group_measured_fraction_max 0.955
_diffrn_reflns_theta_full 67.679
_diffrn_reflns_theta_max 71.986
_diffrn_reflns_theta_min 2.617
_exptl_absorpt_coefficient_mu 10.616
_exptl_absorpt_correction_T_max 0.7538
_exptl_absorpt_correction_T_min 0.5212
_exptl_absorpt_correction_type multi-scan
_exptl_absorpt_process_details
;
SADABS-2016/2 (Bruker,2016/2) was used for absorption correction.
wR2(int) was 0.1072 before and 0.0558 after correction.
The Ratio of minimum to maximum transmission is 0.6914.
The \l/2 correction factor is Not present.
;
_exptl_crystal_colour orange
_exptl_crystal_colour_primary orange
_exptl_crystal_density_diffrn 1.350
_exptl_crystal_description block
_exptl_crystal_F_000 1520
_exptl_crystal_size_max 0.181
_exptl_crystal_size_mid 0.167
_exptl_crystal_size_min 0.149
_refine_diff_density_max 9.955
_refine_diff_density_min -2.790
_refine_diff_density_rms 0.599
_refine_ls_abs_structure_details
;
 Twinning involves inversion, so Flack parameter cannot be determined
;
_refine_ls_extinction_method none
_refine_ls_goodness_of_fit_ref 1.058
_refine_ls_hydrogen_treatment constr
_refine_ls_matrix_type full
_refine_ls_number_parameters 377
_refine_ls_number_reflns 7433
_refine_ls_number_restraints 13
_refine_ls_restrained_S_all 1.058
_refine_ls_R_factor_all 0.0765
_refine_ls_R_factor_gt 0.0704
_refine_ls_shift/su_max 0.000
_refine_ls_shift/su_mean 0.000
_refine_ls_structure_factor_coef Fsqd
_refine_ls_weighting_details 'w=1/[\s^2^(Fo^2^)+(0.1397P)^2^+9.8308P] where P=(Fo^2^+2Fc^2^)/3'
_refine_ls_weighting_scheme calc
_refine_ls_wR_factor_gt 0.1775
_refine_ls_wR_factor_ref 0.1833
_reflns_Friedel_coverage 0.927
_reflns_Friedel_fraction_full 1.000
_reflns_Friedel_fraction_max 0.954
_reflns_number_gt 6715
_reflns_number_total 7433
_reflns_threshold_expression 'I > 2\s(I)'
_cod_data_source_file d5dt01352f2.cif
_cod_data_source_block 5_LaLN2
_cod_depositor_comments 'Adding full bibliography for 1575797--1575801.cif.'
_cod_database_code 1575800
_shelx_shelxl_version_number 2018/3
_shelx_space_group_comment
;
The symmetry employed for this shelxl refinement is uniquely defined
by the following loop, which should always be used as a source of
symmetry information in preference to the above space-group names.
They are only intended as comments.
;
_shelx_estimated_absorpt_t_max 0.301
_shelx_estimated_absorpt_t_min 0.250
_olex2_refinement_description
;
1. Twinned data refinement
 Scales: 0.628(10)
 0.0014(19) 0.370(10) 0.0008(19)
2. Fixed Uiso
 At 1.2 times of:
  All C(H) groups, All C(H,H) groups
 At 1.5 times of:
  All C(H,H,H) groups
3. Uiso/Uaniso restraints and constraints
Uanis(C2) \\sim Ueq, Uanis(C16) \\sim Ueq: with sigma of 0.005 and sigma for
terminal atoms of 0.01
4.a Secondary CH2 refined with riding coordinates:
 C14(H14A,H14B), C15(H15A,H15B)
4.b Aromatic/amide H refined with riding coordinates:
 C3(H3), C4(H4), C5(H5), C6(H6), C9(H9), C10(H10), C11(H11), C12(H12),
 C17(H17), C18(H18)
4.c Idealised Me refined as rotating group:
 C19(H19A,H19B,H19C), C20(H20A,H20B,H20C), C21(H21A,H21B,H21C), C22(H22A,H22B,
 H22C), C23(H23A,H23B,H23C), C24(H24A,H24B,H24C), C25(H25A,H25B,H25C), C26(H26A,
 H26B,H26C), C27(H27C,H27A,H27B), C28(H28A,H28B,H28C), C29(H29A,H29B,H29C),
 C30(H30A,H30B,H30C), C31(H31A,H31B,H31C)
;
_olex2_submission_special_instructions 'No special instructions were received'

loop_
_space_group_symop_operation_xyz
'x, y, z'
'-x, -y, z+1/2'
'x+1/2, -y, z'
'-x+1/2, y, z+1/2'

loop_
_atom_site_label
_atom_site_type_symbol
_atom_site_fract_x
_atom_site_fract_y
_atom_site_fract_z
_atom_site_U_iso_or_equiv
_atom_site_adp_type
_atom_site_occupancy
_atom_site_site_symmetry_order
_atom_site_calc_flag
_atom_site_refinement_flags_posn
_atom_site_refinement_flags_adp
_atom_site_refinement_flags_occupancy
_atom_site_disorder_assembly
_atom_site_disorder_group
La1 La 0.46212(4) 0.73742(3) 0.70136(6) 0.0110(2) Uani 1 1 d . . . . .
Si1 Si 0.5578(3) 0.6854(2) 0.8974(2) 0.0180(7) Uani 1 1 d . . . . .
N1 N 0.5487(8) 0.6493(7) 0.5178(7) 0.019(2) Uani 1 1 d . . . . .
C1 C 0.3430(9) 0.6346(6) 0.5980(7) 0.014(2) Uani 1 1 d . . . . .
Si2 Si 0.6872(2) 0.79652(18) 0.80064(19) 0.0173(6) Uani 1 1 d . . . . .
N2 N 0.6582(8) 0.6093(6) 0.6047(6) 0.0174(19) Uani 1 1 d . . . . .
C2 C 0.2657(8) 0.6753(7) 0.6463(8) 0.016(2) Uani 1 1 d . U . . .
Si3 Si 0.3733(2) 0.92400(18) 0.71678(19) 0.0193(7) Uani 1 1 d . . . . .
N3 N 0.5761(9) 0.7372(6) 0.8097(7) 0.018(2) Uani 1 1 d . . . . .
C3 C 0.1889(10) 0.7368(6) 0.6267(8) 0.020(3) Uani 1 1 d . . . . .
H3 H 0.186080 0.760270 0.575359 0.024 Uiso 1 1 calc R . . . .
Si4 Si 0.4614(2) 0.9102(2) 0.5554(2) 0.0206(7) Uani 1 1 d . . . . .
N4 N 0.4390(9) 0.8678(7) 0.6488(7) 0.023(2) Uani 1 1 d . . . . .
C4 C 0.1215(10) 0.7594(7) 0.6843(9) 0.025(4) Uani 1 1 d . . . . .
H4 H 0.072023 0.799953 0.671776 0.030 Uiso 1 1 calc R . . . .
C5 C 0.1203(9) 0.7262(8) 0.7626(8) 0.020(2) Uani 1 1 d . . . . .
H5 H 0.070306 0.743488 0.800193 0.024 Uiso 1 1 calc R . . . .
C6 C 0.1942(8) 0.6679(7) 0.7826(8) 0.019(2) Uani 1 1 d . . . . .
H6 H 0.195165 0.644907 0.834236 0.023 Uiso 1 1 calc R . . . .
C7 C 0.2681(9) 0.6432(7) 0.7249(7) 0.017(2) Uani 1 1 d . . . . .
C8 C 0.3465(9) 0.5785(7) 0.7265(7) 0.017(2) Uani 1 1 d . . . . .
C9 C 0.3752(9) 0.5221(6) 0.7858(7) 0.016(2) Uani 1 1 d . . . . .
H9 H 0.347525 0.525824 0.837757 0.020 Uiso 1 1 calc R . . . .
C10 C 0.4448(10) 0.4612(8) 0.7661(8) 0.019(2) Uani 1 1 d . . . . .
H10 H 0.466842 0.424123 0.805636 0.022 Uiso 1 1 calc R . . . .
C11 C 0.4838(10) 0.4535(7) 0.6869(8) 0.021(3) Uani 1 1 d . . . . .
H11 H 0.528587 0.409888 0.673935 0.025 Uiso 1 1 calc R . . . .
C12 C 0.4567(8) 0.5094(7) 0.6291(7) 0.012(2) Uani 1 1 d . . . . .
H12 H 0.485200 0.505652 0.577411 0.015 Uiso 1 1 calc R . . . .
C13 C 0.3859(9) 0.5722(6) 0.6479(7) 0.013(2) Uani 1 1 d . . . . .
C14 C 0.3575(10) 0.6413(7) 0.5097(7) 0.019(2) Uani 1 1 d . . . . .
H14A H 0.297080 0.670007 0.487130 0.023 Uiso 1 1 calc R . . . .
H14B H 0.358499 0.586054 0.486954 0.023 Uiso 1 1 calc R . . . .
C15 C 0.4555(8) 0.6855(8) 0.4838(8) 0.018(3) Uani 1 1 d . . . . .
H15A H 0.460467 0.684150 0.425341 0.022 Uiso 1 1 calc R . . . .
H15B H 0.451052 0.742998 0.500363 0.022 Uiso 1 1 calc R . . . .
C16 C 0.5759(9) 0.6604(7) 0.5953(7) 0.017(2) Uani 1 1 d . U . . .
C17 C 0.6104(10) 0.5919(8) 0.4813(8) 0.021(3) Uani 1 1 d . . . . .
H17 H 0.605905 0.574015 0.427932 0.025 Uiso 1 1 calc R . . . .
C18 C 0.6787(10) 0.5662(8) 0.5373(8) 0.025(3) Uani 1 1 d . . . . .
H18 H 0.730656 0.526053 0.530741 0.030 Uiso 1 1 calc R . . . .
C19 C 0.7112(11) 0.5965(8) 0.6792(8) 0.031(3) Uani 1 1 d . . . . .
H19A H 0.704407 0.539623 0.694954 0.047 Uiso 1 1 calc GR . . . .
H19B H 0.680550 0.631297 0.719931 0.047 Uiso 1 1 calc GR . . . .
H19C H 0.784486 0.610023 0.672992 0.047 Uiso 1 1 calc GR . . . .
C20 C 0.4160(10) 0.6776(9) 0.9217(8) 0.025(3) Uani 1 1 d . . . . .
H20A H 0.405812 0.637031 0.963304 0.037 Uiso 1 1 calc GR . . . .
H20B H 0.377673 0.661501 0.874159 0.037 Uiso 1 1 calc GR . . . .
H20C H 0.390799 0.730348 0.940161 0.037 Uiso 1 1 calc GR . . . .
C21 C 0.6133(10) 0.5798(8) 0.8915(8) 0.024(3) Uani 1 1 d . . . . .
H21A H 0.606715 0.553222 0.943108 0.036 Uiso 1 1 calc GR . . . .
H21B H 0.686432 0.582908 0.876717 0.036 Uiso 1 1 calc GR . . . .
H21C H 0.575595 0.548538 0.851490 0.036 Uiso 1 1 calc GR . . . .
C22 C 0.6147(13) 0.7329(8) 0.9907(9) 0.031(3) Uani 1 1 d . . . . .
H22A H 0.595748 0.700166 1.036856 0.046 Uiso 1 1 calc GR . . . .
H22B H 0.587510 0.787963 0.997071 0.046 Uiso 1 1 calc GR . . . .
H22C H 0.690148 0.735076 0.986033 0.046 Uiso 1 1 calc GR . . . .
C23 C 0.8122(12) 0.7444(8) 0.8312(9) 0.026(3) Uani 1 1 d . . . . .
H23A H 0.870129 0.782066 0.824712 0.039 Uiso 1 1 calc GR . . . .
H23B H 0.823374 0.696566 0.797910 0.039 Uiso 1 1 calc GR . . . .
H23C H 0.807467 0.727746 0.886831 0.039 Uiso 1 1 calc GR . . . .
C24 C 0.6781(11) 0.8928(8) 0.8599(8) 0.027(3) Uani 1 1 d . . . . .
H24A H 0.740249 0.925517 0.851203 0.041 Uiso 1 1 calc GR . . . .
H24B H 0.672172 0.879550 0.916339 0.041 Uiso 1 1 calc GR . . . .
H24C H 0.617078 0.923528 0.843173 0.041 Uiso 1 1 calc GR . . . .
C25 C 0.7067(9) 0.8263(6) 0.6948(10) 0.024(2) Uani 1 1 d . . . . .
H25A H 0.766806 0.862145 0.690639 0.036 Uiso 1 1 calc GR . . . .
H25B H 0.645117 0.854753 0.675500 0.036 Uiso 1 1 calc GR . . . .
H25C H 0.718252 0.777655 0.662684 0.036 Uiso 1 1 calc GR . . . .
C26 C 0.2450(10) 0.9592(7) 0.6781(9) 0.032(4) Uani 1 1 d . . . . .
H26A H 0.200873 0.975327 0.722544 0.047 Uiso 1 1 calc GR . . . .
H26B H 0.211862 0.915073 0.648748 0.047 Uiso 1 1 calc GR . . . .
H26C H 0.255349 1.005664 0.642788 0.047 Uiso 1 1 calc GR . . . .
C27 C 0.3472(10) 0.8574(8) 0.8052(9) 0.028(3) Uani 1 1 d . . . . .
H27C H 0.304422 0.886897 0.843452 0.042 Uiso 1 1 calc GR . . . .
H27A H 0.412768 0.842212 0.830092 0.042 Uiso 1 1 calc GR . . . .
H27B H 0.310712 0.808366 0.788031 0.042 Uiso 1 1 calc GR . . . .
C28 C 0.4465(11) 1.0147(8) 0.7586(9) 0.024(3) Uani 1 1 d . . . . .
H28A H 0.413191 1.064971 0.741088 0.036 Uiso 1 1 calc GR . . . .
H28B H 0.518039 1.013587 0.739638 0.036 Uiso 1 1 calc GR . . . .
H28C H 0.445897 1.012265 0.816603 0.036 Uiso 1 1 calc GR . . . .
C29 C 0.4747(11) 1.0244(9) 0.5579(11) 0.032(3) Uani 1 1 d . . . . .
H29A H 0.484586 1.044826 0.503919 0.048 Uiso 1 1 calc GR . . . .
H29B H 0.534356 1.039286 0.590516 0.048 Uiso 1 1 calc GR . . . .
H29C H 0.411934 1.048253 0.580540 0.048 Uiso 1 1 calc GR . . . .
C30 C 0.3506(11) 0.8913(9) 0.4852(9) 0.030(3) Uani 1 1 d . . . . .
H30A H 0.371074 0.906732 0.431390 0.044 Uiso 1 1 calc GR . . . .
H30B H 0.290770 0.923583 0.501555 0.044 Uiso 1 1 calc GR . . . .
H30C H 0.332366 0.833614 0.486145 0.044 Uiso 1 1 calc GR . . . .
C31 C 0.5861(11) 0.8747(10) 0.5076(9) 0.031(3) Uani 1 1 d . . . . .
H31A H 0.580551 0.879939 0.449902 0.046 Uiso 1 1 calc GR . . . .
H31B H 0.598481 0.817834 0.521399 0.046 Uiso 1 1 calc GR . . . .
H31C H 0.643643 0.907964 0.526679 0.046 Uiso 1 1 calc GR . . . .

loop_
_atom_site_aniso_label
_atom_site_aniso_U_11
_atom_site_aniso_U_22
_atom_site_aniso_U_33
_atom_site_aniso_U_23
_atom_site_aniso_U_13
_atom_site_aniso_U_12
La1 0.0108(3) 0.0116(3) 0.0105(3) -0.0008(4) -0.0012(3) 0.00145(16)
Si1 0.0199(15) 0.0190(15) 0.0152(16) 0.0020(13) -0.0011(13) 0.0010(13)
N1 0.018(5) 0.018(5) 0.022(6) 0.001(5) -0.002(4) 0.006(4)
C1 0.018(5) 0.007(4) 0.018(6) 0.000(4) -0.004(5) 0.006(4)
Si2 0.0172(14) 0.0178(14) 0.0170(15) -0.0010(12) -0.0009(12) 0.0005(12)
N2 0.018(5) 0.015(4) 0.019(5) -0.003(4) 0.004(4) 0.004(4)
C2 0.008(4) 0.015(4) 0.026(5) -0.003(4) 0.002(4) -0.004(4)
Si3 0.0169(14) 0.0168(13) 0.024(2) -0.0029(12) 0.0013(12) 0.0028(11)
N3 0.020(6) 0.021(5) 0.013(5) -0.001(4) 0.007(4) 0.001(4)
C3 0.022(7) 0.015(6) 0.023(7) 0.000(4) -0.004(5) 0.004(4)
Si4 0.0215(18) 0.0200(16) 0.0203(18) 0.0025(14) -0.0029(12) 0.0018(11)
N4 0.017(5) 0.021(5) 0.031(6) -0.004(5) -0.002(5) 0.007(4)
C4 0.016(6) 0.016(5) 0.042(12) 0.003(5) -0.004(6) 0.003(4)
C5 0.006(5) 0.028(6) 0.026(7) 0.006(5) -0.001(5) -0.002(4)
C6 0.008(5) 0.024(5) 0.026(6) -0.002(5) 0.001(4) -0.003(4)
C7 0.017(5) 0.020(5) 0.016(6) 0.002(4) -0.002(4) -0.006(4)
C8 0.019(5) 0.018(5) 0.016(6) 0.003(4) 0.004(4) -0.007(5)
C9 0.022(6) 0.014(5) 0.013(5) 0.002(4) 0.000(4) -0.002(4)
C10 0.028(6) 0.014(6) 0.015(6) 0.012(5) -0.004(5) -0.001(5)
C11 0.020(5) 0.021(5) 0.021(8) -0.004(5) 0.004(5) 0.001(4)
C12 0.018(6) 0.007(5) 0.012(6) -0.003(4) 0.002(4) -0.001(4)
C13 0.020(6) 0.008(4) 0.011(5) -0.002(4) -0.007(4) -0.006(4)
C14 0.025(7) 0.012(5) 0.019(6) -0.001(4) -0.003(5) -0.001(4)
C15 0.014(6) 0.025(6) 0.015(6) 0.000(5) -0.005(4) 0.004(4)
C16 0.014(4) 0.015(4) 0.020(5) 0.005(4) 0.002(4) 0.011(4)
C17 0.018(6) 0.028(6) 0.017(6) -0.007(5) 0.001(5) 0.002(5)
C18 0.024(6) 0.026(6) 0.025(7) -0.006(5) 0.011(5) 0.005(5)
C19 0.028(7) 0.024(6) 0.042(9) -0.007(5) -0.006(6) 0.006(5)
C20 0.019(7) 0.039(7) 0.017(6) 0.006(5) 0.003(5) -0.001(5)
C21 0.021(6) 0.033(7) 0.019(6) 0.005(5) -0.004(5) 0.004(5)
C22 0.038(9) 0.036(8) 0.019(7) 0.000(5) -0.004(6) -0.006(6)
C23 0.026(7) 0.025(6) 0.027(7) -0.001(5) -0.003(6) 0.004(5)
C24 0.027(7) 0.025(6) 0.030(7) -0.001(5) 0.001(6) -0.005(5)
C25 0.025(5) 0.013(4) 0.034(7) -0.005(6) 0.003(6) -0.011(4)
C26 0.013(6) 0.020(5) 0.061(11) -0.006(6) -0.008(6) 0.003(5)
C27 0.023(6) 0.025(6) 0.035(8) -0.003(6) 0.011(6) -0.004(5)
C28 0.029(6) 0.018(6) 0.025(7) 0.000(5) 0.012(5) -0.001(5)
C29 0.026(7) 0.023(6) 0.047(9) 0.000(6) -0.009(6) -0.002(5)
C30 0.030(7) 0.029(7) 0.030(8) -0.003(6) -0.007(6) 0.003(6)
C31 0.024(7) 0.039(8) 0.030(8) 0.004(6) 0.005(6) -0.002(6)

loop_
_atom_type_symbol
_atom_type_description
_atom_type_scat_dispersion_real
_atom_type_scat_dispersion_imag
_atom_type_scat_source
C C 0.0181 0.0091 'International Tables Vol C Tables 4.2.6.8 and 6.1.1.4'
H H 0.0000 0.0000 'International Tables Vol C Tables 4.2.6.8 and 6.1.1.4'
La La -1.4094 9.0376 'International Tables Vol C Tables 4.2.6.8 and 6.1.1.4'
N N 0.0311 0.0180 'International Tables Vol C Tables 4.2.6.8 and 6.1.1.4'
Si Si 0.2541 0.3302 'International Tables Vol C Tables 4.2.6.8 and 6.1.1.4'

loop_
_geom_angle_atom_site_label_1
_geom_angle_atom_site_label_2
_geom_angle_atom_site_label_3
_geom_angle
_geom_angle_site_symmetry_1
_geom_angle_site_symmetry_3
_geom_angle_publ_flag
C1 La1 C2 29.2(3) . . ?
C1 La1 Si3 114.3(2) . . ?
C1 La1 C7 47.4(3) . . ?
C1 La1 C8 46.8(3) . . ?
C1 La1 C13 28.1(3) . . ?
C2 La1 Si3 92.8(2) . . ?
C2 La1 C7 28.1(3) . . ?
C2 La1 C8 46.3(3) . . ?
C2 La1 C13 45.7(3) . . ?
N3 La1 C1 143.8(3) . . ?
N3 La1 C2 143.2(4) . . ?
N3 La1 Si3 99.2(2) . . ?
N3 La1 C7 115.1(3) . . ?
N3 La1 C8 101.4(3) . . ?
N3 La1 C13 115.7(3) . . ?
N3 La1 C16 100.2(4) . . ?
N4 La1 C1 104.0(3) . . ?
N4 La1 C2 95.2(4) . . ?
N4 La1 Si3 29.5(3) . . ?
N4 La1 N3 112.1(4) . . ?
N4 La1 C7 114.9(4) . . ?
N4 La1 C8 141.1(4) . . ?
N4 La1 C13 132.0(4) . . ?
N4 La1 C16 104.8(4) . . ?
C7 La1 Si3 100.5(2) . . ?
C7 La1 C8 28.3(3) . . ?
C7 La1 C13 45.4(3) . . ?
C8 La1 Si3 128.4(2) . . ?
C13 La1 Si3 138.5(2) . . ?
C13 La1 C8 27.1(3) . . ?
C16 La1 C1 66.7(4) . . ?
C16 La1 C2 95.8(4) . . ?
C16 La1 Si3 134.2(2) . . ?
C16 La1 C7 108.0(3) . . ?
C16 La1 C8 87.4(3) . . ?
C16 La1 C13 63.1(3) . . ?
N3 Si1 C20 110.7(6) . . ?
N3 Si1 C21 111.1(5) . . ?
N3 Si1 C22 116.8(6) . . ?
C20 Si1 C21 108.6(6) . . ?
C20 Si1 C22 103.0(7) . . ?
C21 Si1 C22 106.1(6) . . ?
C16 N1 C15 122.3(11) . . ?
C16 N1 C17 111.6(10) . . ?
C17 N1 C15 125.5(12) . . ?
C2 C1 La1 75.9(6) . . ?
C2 C1 C14 127.3(10) . . ?
C13 C1 La1 82.0(6) . . ?
C13 C1 C2 105.4(10) . . ?
C13 C1 C14 125.7(10) . . ?
C14 C1 La1 119.3(7) . . ?
N3 Si2 C23 115.0(6) . . ?
N3 Si2 C24 112.0(5) . . ?
N3 Si2 C25 110.0(5) . . ?
C24 Si2 C23 106.9(6) . . ?
C25 Si2 C23 105.3(6) . . ?
C25 Si2 C24 107.2(6) . . ?
C16 N2 C18 112.0(10) . . ?
C16 N2 C19 124.0(10) . . ?
C18 N2 C19 123.7(10) . . ?
C1 C2 La1 74.9(6) . . ?
C1 C2 C3 131.5(12) . . ?
C3 C2 La1 115.2(7) . . ?
C7 C2 La1 79.3(7) . . ?
C7 C2 C1 109.6(10) . . ?
C7 C2 C3 118.9(11) . . ?
N4 Si3 C26 112.1(6) . . ?
N4 Si3 C27 107.8(6) . . ?
N4 Si3 C28 115.4(6) . . ?
C26 Si3 C27 107.3(6) . . ?
C26 Si3 C28 109.0(6) . . ?
C27 Si3 C28 104.7(6) . . ?
Si1 N3 La1 125.6(6) . . ?
Si1 N3 Si2 117.8(7) . . ?
Si2 N3 La1 116.6(5) . . ?
C2 C3 H3 121.1 . . ?
C4 C3 C2 117.8(12) . . ?
C4 C3 H3 121.1 . . ?
N4 Si4 C29 113.2(7) . . ?
N4 Si4 C30 111.9(6) . . ?
N4 Si4 C31 113.7(6) . . ?
C29 Si4 C31 103.9(7) . . ?
C30 Si4 C29 104.3(6) . . ?
C30 Si4 C31 109.2(7) . . ?
Si3 N4 La1 107.9(6) . . ?
Si3 N4 Si4 118.2(6) . . ?
Si4 N4 La1 133.4(6) . . ?
C3 C4 H4 117.9 . . ?
C3 C4 C5 124.3(11) . . ?
C5 C4 H4 117.9 . . ?
C4 C5 H5 120.7 . . ?
C6 C5 C4 118.6(12) . . ?
C6 C5 H5 120.7 . . ?
C5 C6 H6 120.3 . . ?
C5 C6 C7 119.3(12) . . ?
C7 C6 H6 120.3 . . ?
C2 C7 La1 72.6(6) . . ?
C2 C7 C8 107.5(10) . . ?
C6 C7 La1 120.5(8) . . ?
C6 C7 C2 121.0(11) . . ?
C6 C7 C8 131.0(10) . . ?
C8 C7 La1 78.5(6) . . ?
C7 C8 La1 73.3(6) . . ?
C9 C8 La1 122.4(8) . . ?
C9 C8 C7 132.1(11) . . ?
C9 C8 C13 121.1(11) . . ?
C13 C8 La1 76.0(6) . . ?
C13 C8 C7 106.3(10) . . ?
C8 C9 H9 120.8 . . ?
C10 C9 C8 118.4(11) . . ?
C10 C9 H9 120.8 . . ?
C9 C10 H10 119.5 . . ?
C9 C10 C11 121.0(11) . . ?
C11 C10 H10 119.5 . . ?
C10 C11 H11 119.8 . . ?
C12 C11 C10 120.5(11) . . ?
C12 C11 H11 119.8 . . ?
C11 C12 H12 120.3 . . ?
C11 C12 C13 119.5(11) . . ?
C13 C12 H12 120.3 . . ?
C1 C13 La1 70.0(6) . . ?
C8 C13 La1 76.9(6) . . ?
C8 C13 C1 110.8(10) . . ?
C12 C13 La1 120.8(7) . . ?
C12 C13 C1 129.8(11) . . ?
C12 C13 C8 119.5(11) . . ?
C1 C14 H14A 108.5 . . ?
C1 C14 H14B 108.5 . . ?
C1 C14 C15 114.9(10) . . ?
H14A C14 H14B 107.5 . . ?
C15 C14 H14A 108.5 . . ?
C15 C14 H14B 108.5 . . ?
N1 C15 C14 112.2(11) . . ?
N1 C15 H15A 109.2 . . ?
N1 C15 H15B 109.2 . . ?
C14 C15 H15A 109.2 . . ?
C14 C15 H15B 109.2 . . ?
H15A C15 H15B 107.9 . . ?
N1 C16 La1 124.6(8) . . ?
N2 C16 La1 130.7(8) . . ?
N2 C16 N1 103.3(10) . . ?
N1 C17 H17 126.9 . . ?
C18 C17 N1 106.2(11) . . ?
C18 C17 H17 126.9 . . ?
N2 C18 H18 126.6 . . ?
C17 C18 N2 106.8(11) . . ?
C17 C18 H18 126.6 . . ?
N2 C19 H19A 109.5 . . ?
N2 C19 H19B 109.5 . . ?
N2 C19 H19C 109.5 . . ?
H19A C19 H19B 109.5 . . ?
H19A C19 H19C 109.5 . . ?
H19B C19 H19C 109.5 . . ?
Si1 C20 H20A 109.5 . . ?
Si1 C20 H20B 109.5 . . ?
Si1 C20 H20C 109.5 . . ?
H20A C20 H20B 109.5 . . ?
H20A C20 H20C 109.5 . . ?
H20B C20 H20C 109.5 . . ?
Si1 C21 H21A 109.5 . . ?
Si1 C21 H21B 109.5 . . ?
Si1 C21 H21C 109.5 . . ?
H21A C21 H21B 109.5 . . ?
H21A C21 H21C 109.5 . . ?
H21B C21 H21C 109.5 . . ?
Si1 C22 H22A 109.5 . . ?
Si1 C22 H22B 109.5 . . ?
Si1 C22 H22C 109.5 . . ?
H22A C22 H22B 109.5 . . ?
H22A C22 H22C 109.5 . . ?
H22B C22 H22C 109.5 . . ?
Si2 C23 H23A 109.5 . . ?
Si2 C23 H23B 109.5 . . ?
Si2 C23 H23C 109.5 . . ?
H23A C23 H23B 109.5 . . ?
H23A C23 H23C 109.5 . . ?
H23B C23 H23C 109.5 . . ?
Si2 C24 H24A 109.5 . . ?
Si2 C24 H24B 109.5 . . ?
Si2 C24 H24C 109.5 . . ?
H24A C24 H24B 109.5 . . ?
H24A C24 H24C 109.5 . . ?
H24B C24 H24C 109.5 . . ?
Si2 C25 H25A 109.5 . . ?
Si2 C25 H25B 109.5 . . ?
Si2 C25 H25C 109.5 . . ?
H25A C25 H25B 109.5 . . ?
H25A C25 H25C 109.5 . . ?
H25B C25 H25C 109.5 . . ?
Si3 C26 H26A 109.5 . . ?
Si3 C26 H26B 109.5 . . ?
Si3 C26 H26C 109.5 . . ?
H26A C26 H26B 109.5 . . ?
H26A C26 H26C 109.5 . . ?
H26B C26 H26C 109.5 . . ?
Si3 C27 H27C 109.5 . . ?
Si3 C27 H27A 109.5 . . ?
Si3 C27 H27B 109.5 . . ?
H27C C27 H27A 109.5 . . ?
H27C C27 H27B 109.5 . . ?
H27A C27 H27B 109.5 . . ?
Si3 C28 H28A 109.5 . . ?
Si3 C28 H28B 109.5 . . ?
Si3 C28 H28C 109.5 . . ?
H28A C28 H28B 109.5 . . ?
H28A C28 H28C 109.5 . . ?
H28B C28 H28C 109.5 . . ?
Si4 C29 H29A 109.5 . . ?
Si4 C29 H29B 109.5 . . ?
Si4 C29 H29C 109.5 . . ?
H29A C29 H29B 109.5 . . ?
H29A C29 H29C 109.5 . . ?
H29B C29 H29C 109.5 . . ?
Si4 C30 H30A 109.5 . . ?
Si4 C30 H30B 109.5 . . ?
Si4 C30 H30C 109.5 . . ?
H30A C30 H30B 109.5 . . ?
H30A C30 H30C 109.5 . . ?
H30B C30 H30C 109.5 . . ?
Si4 C31 H31A 109.5 . . ?
Si4 C31 H31B 109.5 . . ?
Si4 C31 H31C 109.5 . . ?
H31A C31 H31B 109.5 . . ?
H31A C31 H31C 109.5 . . ?
H31B C31 H31C 109.5 . . ?

loop_
_geom_bond_atom_site_label_1
_geom_bond_atom_site_label_2
_geom_bond_distance
_geom_bond_site_symmetry_2
_geom_bond_publ_flag
La1 C1 2.881(11) . ?
La1 C2 2.894(11) . ?
La1 Si3 3.297(3) . ?
La1 N3 2.351(12) . ?
La1 N4 2.346(11) . ?
La1 C7 2.980(11) . ?
La1 C8 3.048(11) . ?
La1 C13 3.036(10) . ?
La1 C16 2.644(12) . ?
Si1 N3 1.725(11) . ?
Si1 C20 1.885(14) . ?
Si1 C21 1.886(14) . ?
Si1 C22 1.908(15) . ?
N1 C15 1.463(15) . ?
N1 C16 1.367(17) . ?
N1 C17 1.384(16) . ?
C1 C2 1.455(15) . ?
C1 C13 1.442(15) . ?
C1 C14 1.506(16) . ?
Si2 N3 1.746(11) . ?
Si2 C23 1.904(15) . ?
Si2 C24 1.882(14) . ?
Si2 C25 1.871(16) . ?
N2 C16 1.367(14) . ?
N2 C18 1.368(15) . ?
N2 C19 1.447(17) . ?
C2 C3 1.459(16) . ?
C2 C7 1.429(17) . ?
Si3 N4 1.704(11) . ?
Si3 C26 1.876(13) . ?
Si3 C27 1.885(14) . ?
Si3 C28 1.908(14) . ?
C3 H3 0.9500 . ?
C3 C4 1.36(2) . ?
Si4 N4 1.750(13) . ?
Si4 C29 1.893(15) . ?
Si4 C30 1.887(14) . ?
Si4 C31 1.897(15) . ?
C4 H4 0.9500 . ?
C4 C5 1.43(2) . ?
C5 H5 0.9500 . ?
C5 C6 1.399(17) . ?
C6 H6 0.9500 . ?
C6 C7 1.426(16) . ?
C7 C8 1.473(17) . ?
C8 C9 1.416(16) . ?
C8 C13 1.427(17) . ?
C9 H9 0.9500 . ?
C9 C10 1.390(18) . ?
C10 H10 0.9500 . ?
C10 C11 1.435(18) . ?
C11 H11 0.9500 . ?
C11 C12 1.388(18) . ?
C12 H12 0.9500 . ?
C12 C13 1.418(16) . ?
C14 H14A 0.9900 . ?
C14 H14B 0.9900 . ?
C14 C15 1.527(17) . ?
C15 H15A 0.9900 . ?
C15 H15B 0.9900 . ?
C17 H17 0.9500 . ?
C17 C18 1.362(19) . ?
C18 H18 0.9500 . ?
C19 H19A 0.9800 . ?
C19 H19B 0.9800 . ?
C19 H19C 0.9800 . ?
C20 H20A 0.9800 . ?
C20 H20B 0.9800 . ?
C20 H20C 0.9800 . ?
C21 H21A 0.9800 . ?
C21 H21B 0.9800 . ?
C21 H21C 0.9800 . ?
C22 H22A 0.9800 . ?
C22 H22B 0.9800 . ?
C22 H22C 0.9800 . ?
C23 H23A 0.9800 . ?
C23 H23B 0.9800 . ?
C23 H23C 0.9800 . ?
C24 H24A 0.9800 . ?
C24 H24B 0.9800 . ?
C24 H24C 0.9800 . ?
C25 H25A 0.9800 . ?
C25 H25B 0.9800 . ?
C25 H25C 0.9800 . ?
C26 H26A 0.9800 . ?
C26 H26B 0.9800 . ?
C26 H26C 0.9800 . ?
C27 H27C 0.9800 . ?
C27 H27A 0.9800 . ?
C27 H27B 0.9800 . ?
C28 H28A 0.9800 . ?
C28 H28B 0.9800 . ?
C28 H28C 0.9800 . ?
C29 H29A 0.9800 . ?
C29 H29B 0.9800 . ?
C29 H29C 0.9800 . ?
C30 H30A 0.9800 . ?
C30 H30B 0.9800 . ?
C30 H30C 0.9800 . ?
C31 H31A 0.9800 . ?
C31 H31B 0.9800 . ?
C31 H31C 0.9800 . ?

loop_
_geom_torsion_atom_site_label_1
_geom_torsion_atom_site_label_2
_geom_torsion_atom_site_label_3
_geom_torsion_atom_site_label_4
_geom_torsion
_geom_torsion_site_symmetry_1
_geom_torsion_site_symmetry_2
_geom_torsion_site_symmetry_3
_geom_torsion_site_symmetry_4
_geom_torsion_publ_flag
La1 C1 C2 C3 110.4(12) . . . . ?
La1 C1 C2 C7 -72.5(8) . . . . ?
La1 C1 C13 C8 66.7(8) . . . . ?
La1 C1 C13 C12 -114.0(11) . . . . ?
La1 C1 C14 C15 16.3(13) . . . . ?
La1 C2 C3 C4 -92.7(12) . . . . ?
La1 C2 C7 C6 115.6(10) . . . . ?
La1 C2 C7 C8 -71.4(8) . . . . ?
La1 C7 C8 C9 118.8(13) . . . . ?
La1 C7 C8 C13 -69.4(8) . . . . ?
La1 C8 C9 C10 -91.2(12) . . . . ?
La1 C8 C13 C1 -62.3(8) . . . . ?
La1 C8 C13 C12 118.2(10) . . . . ?
N1 C17 C18 N2 -1.2(14) . . . . ?
C1 C2 C3 C4 175.5(12) . . . . ?
C1 C2 C7 La1 69.6(7) . . . . ?
C1 C2 C7 C6 -174.8(10) . . . . ?
C1 C2 C7 C8 -1.8(12) . . . . ?
C1 C14 C15 N1 55.6(15) . . . . ?
C2 C1 C13 La1 -72.9(7) . . . . ?
C2 C1 C13 C8 -6.2(12) . . . . ?
C2 C1 C13 C12 173.1(11) . . . . ?
C2 C1 C14 C15 110.8(13) . . . . ?
C2 C3 C4 C5 -0.7(19) . . . . ?
C2 C7 C8 La1 67.4(7) . . . . ?
C2 C7 C8 C9 -173.8(12) . . . . ?
C2 C7 C8 C13 -2.0(12) . . . . ?
C3 C2 C7 La1 -112.9(10) . . . . ?
C3 C2 C7 C6 2.7(16) . . . . ?
C3 C2 C7 C8 175.7(10) . . . . ?
C3 C4 C5 C6 1(2) . . . . ?
C4 C5 C6 C7 -0.1(17) . . . . ?
C5 C6 C7 La1 85.1(12) . . . . ?
C5 C6 C7 C2 -2.0(17) . . . . ?
C5 C6 C7 C8 -173.1(12) . . . . ?
C6 C7 C8 La1 -120.6(12) . . . . ?
C6 C7 C8 C9 -2(2) . . . . ?
C6 C7 C8 C13 170.0(11) . . . . ?
C7 C2 C3 C4 -1.4(16) . . . . ?
C7 C8 C9 C10 172.3(12) . . . . ?
C7 C8 C13 La1 67.5(7) . . . . ?
C7 C8 C13 C1 5.2(13) . . . . ?
C7 C8 C13 C12 -174.3(10) . . . . ?
C8 C9 C10 C11 -2.4(18) . . . . ?
C9 C8 C13 La1 -119.6(11) . . . . ?
C9 C8 C13 C1 178.1(10) . . . . ?
C9 C8 C13 C12 -1.4(17) . . . . ?
C9 C10 C11 C12 3(2) . . . . ?
C10 C11 C12 C13 -3.0(18) . . . . ?
C11 C12 C13 La1 94.1(12) . . . . ?
C11 C12 C13 C1 -177.2(11) . . . . ?
C11 C12 C13 C8 2.1(16) . . . . ?
C13 C1 C2 La1 77.4(7) . . . . ?
C13 C1 C2 C3 -172.2(11) . . . . ?
C13 C1 C2 C7 4.9(12) . . . . ?
C13 C1 C14 C15 -85.6(14) . . . . ?
C13 C8 C9 C10 1.5(17) . . . . ?
C14 C1 C2 La1 -116.4(11) . . . . ?
C14 C1 C2 C3 -6(2) . . . . ?
C14 C1 C2 C7 171.1(11) . . . . ?
C14 C1 C13 La1 120.5(12) . . . . ?
C14 C1 C13 C8 -172.8(11) . . . . ?
C14 C1 C13 C12 6.6(19) . . . . ?
C15 N1 C16 La1 5.1(17) . . . . ?
C15 N1 C16 N2 172.8(11) . . . . ?
C15 N1 C17 C18 -171.2(12) . . . . ?
C16 N1 C15 C14 -75.4(16) . . . . ?
C16 N1 C17 C18 -0.2(15) . . . . ?
C16 N2 C18 C17 2.2(15) . . . . ?
C17 N1 C15 C14 94.6(15) . . . . ?
C17 N1 C16 La1 -166.2(8) . . . . ?
C17 N1 C16 N2 1.5(14) . . . . ?
C18 N2 C16 La1 164.3(9) . . . . ?
C18 N2 C16 N1 -2.3(13) . . . . ?
C19 N2 C16 La1 -10.2(17) . . . . ?
C19 N2 C16 N1 -176.8(11) . . . . ?
C19 N2 C18 C17 176.7(12) . . . . ?
C20 Si1 N3 La1 -31.6(8) . . . . ?
C20 Si1 N3 Si2 147.0(7) . . . . ?
C21 Si1 N3 La1 89.2(7) . . . . ?
C21 Si1 N3 Si2 -92.2(7) . . . . ?
C22 Si1 N3 La1 -148.9(7) . . . . ?
C22 Si1 N3 Si2 29.6(9) . . . . ?
C23 Si2 N3 La1 -133.4(6) . . . . ?
C23 Si2 N3 Si1 48.0(9) . . . . ?
C24 Si2 N3 La1 104.4(6) . . . . ?
C24 Si2 N3 Si1 -74.3(8) . . . . ?
C25 Si2 N3 La1 -14.7(7) . . . . ?
C25 Si2 N3 Si1 166.6(6) . . . . ?
C26 Si3 N4 La1 -117.9(6) . . . . ?
C26 Si3 N4 Si4 55.0(9) . . . . ?
C27 Si3 N4 La1 0.0(7) . . . . ?
C27 Si3 N4 Si4 172.9(7) . . . . ?
C28 Si3 N4 La1 116.5(6) . . . . ?
C28 Si3 N4 Si4 -70.5(9) . . . . ?
C29 Si4 N4 La1 -158.7(8) . . . . ?
C29 Si4 N4 Si3 30.6(9) . . . . ?
C30 Si4 N4 La1 83.7(9) . . . . ?
C30 Si4 N4 Si3 -87.0(8) . . . . ?
C31 Si4 N4 La1 -40.5(10) . . . . ?
C31 Si4 N4 Si3 148.7(7) . . . . ?

loop_
_twin_individual_id
_twin_individual_mass_fraction_refined
1 0.628(10)
2 0.0014(19)
3 0.370(10)
4 0.0008(19)
